data_1542599
loop_
_publ_author_name
'Jiang, Pingping'
'Xu, Yongbao'
'Sun, Fuxing'
'Liu, Xufei'
'Li, Feng'
'Yu, Renfu'
'Li, Yang'
'Wang, Qifeng'

_publ_section_title
;
 Pd(II)-Catalyzed ortho-C-H Olefination/Dearomatization of N-Aryl Ureas:
 An Approach to Imine Derivatives.
;
_journal_issue 6
_journal_name_full 'Organic letters'
_journal_page_first 1426
_journal_page_last 1429
_journal_paper_doi 10.1021/acs.orglett.6b00363
_journal_volume 18
_journal_year 2016
_chemical_formula_sum 'C37 H30 N2 O'
_chemical_formula_weight 518.63
_space_group_IT_number 14
_symmetry_cell_setting monoclinic
_symmetry_Int_Tables_number 14
_symmetry_space_group_name_Hall '-P 2yn'
_symmetry_space_group_name_H-M 'P 1 21/n 1'
_atom_sites_solution_hydrogens geom
_atom_sites_solution_primary 'direct - structure invariant direct methods'
_atom_sites_solution_secondary 'direct - structure invariant direct methods'
_audit_conform_dict_location ftp://ftp.iucr.org/pub/cif_core.dic
_audit_conform_dict_name cif_core.dic
_audit_conform_dict_version 2.4.3
_audit_creation_date 2015-12-10T16:39:56-00:00
_audit_creation_method 'WinGX routine CIF_UPDATE'
_cell_angle_alpha 90
_cell_angle_beta 108.671(2)
_cell_angle_gamma 90
_cell_formula_units_Z 8
_cell_length_a 20.5458(11)
_cell_length_b 14.0737(7)
_cell_length_c 20.9813(11)
_cell_measurement_reflns_used 1793
_cell_measurement_temperature 296(2)
_cell_measurement_theta_max 19
_cell_measurement_theta_min 2.42
_cell_measurement_wavelength 0.71073
_cell_volume 5747.6(5)
_computing_molecular_graphics 'Ortep for Windows (Farrugia, 2012)'
_computing_publication_material 'WinGX publication routines (Farrugia, 2012)'
_computing_structure_refinement 'SHELXL-2014/7 (Sheldrick, 2014)'
_computing_structure_solution 'SHELXS-2013/1 (Sheldrick, 2008)'
_diffrn_ambient_temperature 296(2)
_diffrn_measured_fraction_theta_full 0.994
_diffrn_measured_fraction_theta_max 0.994
_diffrn_measurement_device_type 'CCD area detector'
_diffrn_measurement_method 'phi and omega scans'
_diffrn_radiation_monochromator graphite
_diffrn_radiation_probe x-ray
_diffrn_radiation_source 'fine-focus sealed tube'
_diffrn_radiation_type MoK\a
_diffrn_radiation_wavelength 0.71073
_diffrn_reflns_av_R_equivalents 0.0867
_diffrn_reflns_av_unetI/netI 0.0915
_diffrn_reflns_Laue_measured_fraction_full 0.994
_diffrn_reflns_Laue_measured_fraction_max 0.994
_diffrn_reflns_limit_h_max 24
_diffrn_reflns_limit_h_min -24
_diffrn_reflns_limit_k_max 16
_diffrn_reflns_limit_k_min -16
_diffrn_reflns_limit_l_max 25
_diffrn_reflns_limit_l_min -19
_diffrn_reflns_number 36757
_diffrn_reflns_point_group_measured_fraction_full 0.994
_diffrn_reflns_point_group_measured_fraction_max 0.994
_diffrn_reflns_theta_full 25.154
_diffrn_reflns_theta_max 25.154
_diffrn_reflns_theta_min 1.207
_diffrn_standards_number 0
_exptl_absorpt_coefficient_mu 0.072
_exptl_absorpt_correction_type none
_exptl_crystal_colour yellow
_exptl_crystal_density_diffrn 1.199
_exptl_crystal_density_method 'not measured'
_exptl_crystal_description block
_exptl_crystal_F_000 2192
_exptl_crystal_size_max 0.4
_exptl_crystal_size_mid 0.2
_exptl_crystal_size_min 0.1
_refine_diff_density_max 0.221
_refine_diff_density_min -0.173
_refine_diff_density_rms 0.036
_refine_ls_extinction_coef 0.00136(17)
_refine_ls_extinction_expression Fc^*^=kFc[1+0.001xFc^2^\l^3^/sin(2\q)]^-1/4^
_refine_ls_extinction_method 'SHELXL-2014/7 (Sheldrick 2014'
_refine_ls_goodness_of_fit_ref 0.978
_refine_ls_hydrogen_treatment constr
_refine_ls_matrix_type full
_refine_ls_number_constraints 0
_refine_ls_number_parameters 726
_refine_ls_number_reflns 10244
_refine_ls_number_restraints 6
_refine_ls_restrained_S_all 0.981
_refine_ls_R_factor_all 0.1489
_refine_ls_R_factor_gt 0.0549
_refine_ls_shift/su_max 0.003
_refine_ls_shift/su_mean 0
_refine_ls_structure_factor_coef Fsqd
_refine_ls_weighting_details 'w=1/[\s^2^(Fo^2^)+(0.0549P)^2^] where P=(Fo^2^+2Fc^2^)/3'
_refine_ls_weighting_scheme calc
_refine_ls_wR_factor_gt 0.1121
_refine_ls_wR_factor_ref 0.1543
_reflns_Friedel_coverage 0
_reflns_number_gt 4691
_reflns_number_total 10244
_reflns_threshold_expression 'I > 2\s(I)'
_cod_data_source_file ol6b00363_si_004.cif
_cod_data_source_block shelx
_cod_depositor_comments 'Adding full bibliography for 1542598--1542600.cif.'
_cod_original_sg_symbol_H-M 'P 21/n'
_cod_database_code 1542599

loop_
_symmetry_equiv_pos_as_xyz
'x, y, z'
'-x+1/2, y+1/2, -z+1/2'
'-x, -y, -z'
'x-1/2, -y-1/2, z-1/2'

loop_
_atom_site_label
_atom_site_type_symbol
_atom_site_fract_x
_atom_site_fract_y
_atom_site_fract_z
_atom_site_U_iso_or_equiv
_atom_site_adp_type
_atom_site_occupancy
_atom_site_site_symmetry_order
_atom_site_calc_flag
_atom_site_refinement_flags_posn
_atom_site_refinement_flags_adp
C1 C -0.27496(14) 0.4293(2) 0.23253(14) 0.0417(8) Uani 1 1 d . .
C2 C -0.26863(13) 0.3782(2) 0.29835(14) 0.0405(7) Uani 1 1 d . .
C3 C -0.28150(15) 0.4311(2) 0.35177(16) 0.0551(9) Uani 1 1 d . .
H3 H -0.2784 0.4004 0.3919 0.066 Uiso 1 1 calc R U
C4 C -0.29770(17) 0.5227(2) 0.34515(17) 0.0639(10) Uani 1 1 d . .
H4 H -0.3071 0.5534 0.3805 0.077 Uiso 1 1 calc R U
C5 C -0.30139(16) 0.5765(2) 0.28600(17) 0.0589(9) Uani 1 1 d . .
H5 H -0.3122 0.6409 0.2839 0.071 Uiso 1 1 calc R U
C6 C -0.28948(14) 0.5345(2) 0.23445(17) 0.0513(9) Uani 1 1 d . .
H6 H -0.29 0.5715 0.1975 0.062 Uiso 1 1 calc R U
C7 C -0.21227(14) 0.41518(19) 0.20983(14) 0.0425(8) Uani 1 1 d . .
C8 C -0.23243(13) 0.38229(19) 0.14577(15) 0.0425(8) Uani 1 1 d . .
C9 C -0.30747(14) 0.36557(19) 0.12355(15) 0.0432(8) Uani 1 1 d . .
C10 C -0.33319(14) 0.39014(19) 0.17268(15) 0.0428(8) Uani 1 1 d . .
C11 C -0.14161(14) 0.4318(2) 0.25527(14) 0.0437(8) Uani 1 1 d . .
C12 C -0.08808(15) 0.3754(2) 0.25055(15) 0.0546(9) Uani 1 1 d . .
H12 H -0.0971 0.3279 0.2181 0.066 Uiso 1 1 calc R U
C13 C -0.02139(15) 0.3880(2) 0.29300(17) 0.0612(10) Uani 1 1 d . .
H13 H 0.0139 0.35 0.2885 0.073 Uiso 1 1 calc R U
C14 C -0.00791(17) 0.4566(3) 0.34143(18) 0.0686(11) Uani 1 1 d . .
H14 H 0.0367 0.4655 0.37 0.082 Uiso 1 1 calc R U
C15 C -0.05981(17) 0.5121(3) 0.34796(18) 0.0757(11) Uani 1 1 d . .
H15 H -0.0505 0.5584 0.3813 0.091 Uiso 1 1 calc R U
C16 C -0.12649(15) 0.5000(2) 0.30514(16) 0.0649(10) Uani 1 1 d . .
H16 H -0.1614 0.5383 0.3101 0.078 Uiso 1 1 calc R U
C17 C -0.18988(14) 0.3651(2) 0.10253(15) 0.0474(8) Uani 1 1 d . .
C18 C -0.19275(16) 0.2785(3) 0.06977(17) 0.0674(11) Uani 1 1 d . .
H18 H -0.2212 0.2304 0.076 0.081 Uiso 1 1 calc R U
C19 C -0.1532(2) 0.2634(4) 0.0277(2) 0.0936(15) Uani 1 1 d . .
H19 H -0.1556 0.2056 0.0056 0.112 Uiso 1 1 calc R U
C20 C -0.1108(2) 0.3338(4) 0.0190(2) 0.1058(17) Uani 1 1 d . U
H20 H -0.0842 0.3235 -0.0089 0.127 Uiso 1 1 calc R U
C21 C -0.1073(2) 0.4191(4) 0.0509(2) 0.0932(14) Uani 1 1 d . .
H21 H -0.0782 0.4665 0.0449 0.112 Uiso 1 1 calc R U
C22 C -0.14683(16) 0.4353(3) 0.09205(17) 0.0647(10) Uani 1 1 d . .
H22 H -0.1446 0.494 0.113 0.078 Uiso 1 1 calc R U
C23 C -0.34844(14) 0.3296(2) 0.05623(16) 0.0481(8) Uani 1 1 d . .
C24 C -0.39246(15) 0.2534(2) 0.05084(18) 0.0648(10) Uani 1 1 d . .
H24 H -0.3942 0.2224 0.0894 0.078 Uiso 1 1 calc R U
C25 C -0.43405(18) 0.2229(3) -0.0119(2) 0.0874(14) Uani 1 1 d . .
H25 H -0.4633 0.1714 -0.0154 0.105 Uiso 1 1 calc R U
C26 C -0.4318(2) 0.2690(3) -0.0687(2) 0.0901(15) Uani 1 1 d . .
H26 H -0.4606 0.2496 -0.1106 0.108 Uiso 1 1 calc R U
C27 C -0.38752(18) 0.3435(3) -0.06433(17) 0.0752(12) Uani 1 1 d . .
H27 H -0.3857 0.3737 -0.1031 0.09 Uiso 1 1 calc R U
C28 C -0.34587(15) 0.3734(2) -0.00221(15) 0.0531(9) Uani 1 1 d . .
H28 H -0.3156 0.4235 0.0007 0.064 Uiso 1 1 calc R U
C29 C -0.40681(14) 0.3921(2) 0.16771(15) 0.0456(8) Uani 1 1 d . .
C30 C -0.43245(15) 0.3442(2) 0.21138(18) 0.0644(10) Uani 1 1 d . .
H30 H -0.4027 0.3118 0.2477 0.077 Uiso 1 1 calc R U
C31 C -0.50241(17) 0.3436(3) 0.2017(2) 0.0801(12) Uani 1 1 d . .
H31 H -0.5193 0.3108 0.2316 0.096 Uiso 1 1 calc R U
C32 C -0.54695(17) 0.3909(3) 0.1483(2) 0.0755(12) Uani 1 1 d . .
H32 H -0.5939 0.3901 0.142 0.091 Uiso 1 1 calc R U
C33 C -0.52229(17) 0.4390(2) 0.10468(19) 0.0677(11) Uani 1 1 d . .
H33 H -0.5524 0.4714 0.0685 0.081 Uiso 1 1 calc R U
C34 C -0.45263(15) 0.4400(2) 0.11397(16) 0.0575(9) Uani 1 1 d . .
H34 H -0.4362 0.4731 0.0839 0.069 Uiso 1 1 calc R U
C35 C -0.25384(17) 0.2350(2) 0.35763(16) 0.0517(9) Uani 1 1 d . .
C36 C -0.18939(17) 0.1370(2) 0.45017(17) 0.0764(11) Uani 1 1 d . .
H36A H -0.2344 0.1117 0.4439 0.115 Uiso 1 1 calc R U
H36B H -0.1735 0.17 0.4924 0.115 Uiso 1 1 calc R U
H36C H -0.1584 0.0859 0.4502 0.115 Uiso 1 1 calc R U
C37 C -0.12855(15) 0.2262(2) 0.38389(16) 0.0646(10) Uani 1 1 d . .
H37A H -0.1067 0.1691 0.376 0.097 Uiso 1 1 calc R U
H37B H -0.0987 0.2585 0.4225 0.097 Uiso 1 1 calc R U
H37C H -0.1381 0.2668 0.3452 0.097 Uiso 1 1 calc R U
C38 C 0.25008(14) 0.6674(2) 0.25486(15) 0.0443(8) Uani 1 1 d . .
C39 C 0.24248(13) 0.6183(2) 0.18845(15) 0.0434(8) Uani 1 1 d . .
C40 C 0.25674(15) 0.6718(2) 0.13618(16) 0.0592(9) Uani 1 1 d . .
H40 H 0.2543 0.6416 0.096 0.071 Uiso 1 1 calc R U
C41 C 0.27345(17) 0.7640(3) 0.14381(19) 0.0735(11) Uani 1 1 d . .
H41 H 0.2841 0.7953 0.1093 0.088 Uiso 1 1 calc R U
C42 C 0.27562(17) 0.8165(2) 0.20320(18) 0.0655(10) Uani 1 1 d . .
H42 H 0.2859 0.881 0.2059 0.079 Uiso 1 1 calc R U
C43 C 0.26300(15) 0.7732(2) 0.25411(17) 0.0557(9) Uani 1 1 d . .
H43 H 0.262 0.8094 0.2909 0.067 Uiso 1 1 calc R U
C44 C 0.19144(14) 0.6481(2) 0.28223(15) 0.0446(8) Uani 1 1 d . .
C45 C 0.21716(14) 0.6144(2) 0.34603(15) 0.0445(8) Uani 1 1 d . .
C46 C 0.29274(14) 0.6020(2) 0.36305(14) 0.0433(8) Uani 1 1 d . .
C47 C 0.31273(14) 0.6288(2) 0.31059(15) 0.0448(8) Uani 1 1 d . .
C48 C 0.11960(14) 0.6605(2) 0.23879(15) 0.0471(8) Uani 1 1 d . .
C49 C 0.10118(16) 0.7262(2) 0.18668(17) 0.0655(10) Uani 1 1 d . .
H49 H 0.1348 0.7653 0.1798 0.079 Uiso 1 1 calc R U
C50 C 0.03445(17) 0.7348(3) 0.14491(18) 0.0765(11) Uani 1 1 d . .
H50 H 0.0238 0.7794 0.1104 0.092 Uiso 1 1 calc R U
C51 C -0.01646(17) 0.6785(3) 0.15369(19) 0.0744(11) Uani 1 1 d . .
H51 H -0.0616 0.6852 0.1258 0.089 Uiso 1 1 calc R U
C52 C 0.00021(16) 0.6126(3) 0.20407(17) 0.0701(11) Uani 1 1 d . .
H52 H -0.0339 0.5738 0.2103 0.084 Uiso 1 1 calc R U
C53 C 0.06731(16) 0.6027(2) 0.24600(16) 0.0599(9) Uani 1 1 d . .
H53 H 0.0777 0.5566 0.2796 0.072 Uiso 1 1 calc R U
C54 C 0.18075(15) 0.5954(2) 0.39484(15) 0.0464(8) Uani 1 1 d . .
C55 C 0.13569(16) 0.6623(2) 0.40573(17) 0.0619(9) Uani 1 1 d . .
H55 H 0.1276 0.7183 0.3809 0.074 Uiso 1 1 calc R U
C56 C 0.10277(18) 0.6473(3) 0.45251(19) 0.0759(11) Uani 1 1 d . .
H56 H 0.0722 0.6924 0.4584 0.091 Uiso 1 1 calc R U
C57 C 0.1148(2) 0.5663(3) 0.49031(18) 0.0805(12) Uani 1 1 d . .
H57 H 0.093 0.5567 0.5224 0.097 Uiso 1 1 calc R U
C58 C 0.15916(19) 0.4992(3) 0.48084(18) 0.0706(11) Uani 1 1 d . .
H58 H 0.1674 0.4439 0.5065 0.085 Uiso 1 1 calc R U
C59 C 0.19168(16) 0.5133(2) 0.43315(16) 0.0572(9) Uani 1 1 d . .
H59 H 0.2213 0.467 0.4267 0.069 Uiso 1 1 calc R U
C60 C 0.33913(14) 0.5660(2) 0.42813(15) 0.0472(8) Uani 1 1 d . .
C61 C 0.34445(16) 0.6128(2) 0.48801(16) 0.0598(9) Uani 1 1 d . .
H61 H 0.3173 0.6658 0.4874 0.072 Uiso 1 1 calc R U
C62 C 0.38968(19) 0.5814(3) 0.54825(18) 0.0778(12) Uani 1 1 d . .
H62 H 0.3934 0.6138 0.5879 0.093 Uiso 1 1 calc R U
C63 C 0.4287(2) 0.5030(4) 0.5498(2) 0.0901(15) Uani 1 1 d . .
H63 H 0.459 0.482 0.5905 0.108 Uiso 1 1 calc R U
C64 C 0.42392(18) 0.4548(3) 0.4917(2) 0.0826(13) Uani 1 1 d . .
H64 H 0.4505 0.4007 0.4933 0.099 Uiso 1 1 calc R U
C65 C 0.37943(15) 0.4863(2) 0.43047(18) 0.0615(10) Uani 1 1 d . .
H65 H 0.3767 0.4539 0.3911 0.074 Uiso 1 1 calc R U
C66 C 0.38287(14) 0.6348(2) 0.30551(15) 0.0443(8) Uani 1 1 d . .
C67 C 0.42849(17) 0.7002(2) 0.34305(19) 0.0744(11) Uani 1 1 d . .
H67 H 0.4156 0.7389 0.3729 0.089 Uiso 1 1 calc R U
C68 C 0.49314(18) 0.7096(3) 0.3374(2) 0.0863(13) Uani 1 1 d . .
H68 H 0.5228 0.7555 0.3628 0.104 Uiso 1 1 calc R U
C69 C 0.51414(17) 0.6535(3) 0.29576(19) 0.0676(10) Uani 1 1 d . .
H69 H 0.5577 0.6606 0.2919 0.081 Uiso 1 1 calc R U
C70 C 0.47043(17) 0.5865(3) 0.25961(18) 0.0740(11) Uani 1 1 d . .
H70 H 0.4846 0.5463 0.2314 0.089 Uiso 1 1 calc R U
C71 C 0.40515(16) 0.5770(2) 0.26395(18) 0.0687(10) Uani 1 1 d . .
H71 H 0.3758 0.5309 0.2384 0.082 Uiso 1 1 calc R U
C72 C 0.22556(19) 0.4743(2) 0.12978(17) 0.0573(9) Uani 1 1 d . .
C73 C 0.16092(19) 0.3667(2) 0.04351(18) 0.0884(13) Uani 1 1 d . .
H73A H 0.1172 0.3351 0.0309 0.133 Uiso 1 1 calc R U
H73B H 0.1969 0.3209 0.061 0.133 Uiso 1 1 calc R U
H73C H 0.1668 0.3972 0.0048 0.133 Uiso 1 1 calc R U
C74 C 0.10133(17) 0.4613(2) 0.10869(19) 0.0799(12) Uani 1 1 d . .
H74A H 0.0627 0.4346 0.0744 0.12 Uiso 1 1 calc R U
H74B H 0.0965 0.5292 0.1091 0.12 Uiso 1 1 calc R U
H74C H 0.1032 0.4361 0.1517 0.12 Uiso 1 1 calc R U
N1 N -0.25255(11) 0.28964(18) 0.30131(12) 0.0487(7) Uani 1 1 d . .
N2 N -0.19219(12) 0.20228(17) 0.39583(12) 0.0507(7) Uani 1 1 d . .
N3 N 0.22448(12) 0.53062(18) 0.18475(12) 0.0518(7) Uani 1 1 d . .
N4 N 0.16373(15) 0.43752(18) 0.09483(14) 0.0609(8) Uani 1 1 d . .
O1 O -0.30750(12) 0.21421(17) 0.36748(13) 0.0837(8) Uani 1 1 d . .
O2 O 0.27824(13) 0.45404(18) 0.11769(13) 0.0858(8) Uani 1 1 d . .

loop_
_atom_site_aniso_label
_atom_site_aniso_U_11
_atom_site_aniso_U_22
_atom_site_aniso_U_33
_atom_site_aniso_U_23
_atom_site_aniso_U_13
_atom_site_aniso_U_12
C1 0.0427(17) 0.0425(18) 0.0345(17) 0.0033(14) 0.0046(14) -0.0016(13)
C2 0.0338(16) 0.048(2) 0.0371(18) 0.0013(15) 0.0076(14) 0.0005(13)
C3 0.069(2) 0.054(2) 0.046(2) 0.0039(17) 0.0229(17) 0.0043(17)
C4 0.084(3) 0.061(2) 0.055(2) -0.0069(19) 0.0327(19) 0.0087(19)
C5 0.068(2) 0.046(2) 0.061(2) 0.0001(19) 0.0177(19) 0.0084(16)
C6 0.0536(19) 0.046(2) 0.047(2) 0.0070(17) 0.0064(17) -0.0001(15)
C7 0.0435(17) 0.0430(18) 0.0371(18) 0.0028(15) 0.0076(15) -0.0015(13)
C8 0.0420(17) 0.0441(18) 0.0388(19) 0.0027(15) 0.0093(15) 0.0007(13)
C9 0.0442(18) 0.0415(18) 0.0385(18) 0.0024(15) 0.0055(15) -0.0015(14)
C10 0.0412(17) 0.0425(18) 0.0381(18) 0.0026(15) 0.0033(15) 0.0008(13)
C11 0.0424(18) 0.0503(19) 0.0369(18) 0.0063(16) 0.0104(15) -0.0033(14)
C12 0.052(2) 0.057(2) 0.047(2) 0.0062(17) 0.0050(16) -0.0011(16)
C13 0.046(2) 0.074(3) 0.057(2) 0.013(2) 0.0060(17) 0.0031(17)
C14 0.045(2) 0.095(3) 0.054(2) 0.006(2) 0.0002(18) -0.010(2)
C15 0.053(2) 0.102(3) 0.063(3) -0.027(2) 0.007(2) -0.015(2)
C16 0.048(2) 0.085(3) 0.058(2) -0.019(2) 0.0128(18) -0.0053(17)
C17 0.0389(17) 0.063(2) 0.0359(18) 0.0042(17) 0.0050(14) 0.0082(15)
C18 0.058(2) 0.080(3) 0.056(2) -0.006(2) 0.0076(19) 0.0251(18)
C19 0.082(3) 0.123(4) 0.065(3) -0.022(3) 0.009(2) 0.049(3)
C20 0.087(3) 0.163(5) 0.079(3) 0.022(3) 0.044(3) 0.053(3)
C21 0.075(3) 0.132(4) 0.084(3) 0.042(3) 0.041(3) 0.025(3)
C22 0.052(2) 0.088(3) 0.057(2) 0.011(2) 0.0210(18) 0.0056(19)
C23 0.0391(17) 0.049(2) 0.048(2) -0.0075(16) 0.0026(15) 0.0075(14)
C24 0.061(2) 0.057(2) 0.072(3) -0.0175(19) 0.0162(19) -0.0075(17)
C25 0.060(2) 0.088(3) 0.105(4) -0.050(3) 0.013(3) -0.013(2)
C26 0.069(3) 0.110(4) 0.071(3) -0.047(3) -0.007(3) 0.014(3)
C27 0.075(3) 0.097(3) 0.043(2) -0.014(2) 0.004(2) 0.028(2)
C28 0.056(2) 0.057(2) 0.041(2) -0.0072(17) 0.0084(17) 0.0119(16)
C29 0.0398(17) 0.0448(19) 0.0459(19) 0.0001(16) 0.0047(15) -0.0009(14)
C30 0.044(2) 0.074(2) 0.071(3) 0.015(2) 0.0131(18) -0.0028(16)
C31 0.056(2) 0.082(3) 0.103(3) 0.015(2) 0.025(2) -0.0082(19)
C32 0.045(2) 0.066(3) 0.110(4) -0.013(2) 0.016(2) -0.0044(18)
C33 0.048(2) 0.063(2) 0.073(3) -0.009(2) -0.006(2) 0.0110(17)
C34 0.051(2) 0.057(2) 0.056(2) 0.0001(18) 0.0068(17) 0.0038(16)
C35 0.054(2) 0.046(2) 0.050(2) 0.0043(17) 0.0109(18) 0.0021(16)
C36 0.093(3) 0.069(2) 0.061(2) 0.024(2) 0.016(2) 0.003(2)
C37 0.058(2) 0.069(2) 0.058(2) 0.0020(19) 0.0063(18) -0.0025(17)
C38 0.0471(18) 0.0448(18) 0.0397(18) 0.0051(15) 0.0120(15) 0.0005(14)
C39 0.0396(16) 0.048(2) 0.0392(19) 0.0045(16) 0.0078(14) 0.0030(14)
C40 0.073(2) 0.063(2) 0.047(2) 0.0052(18) 0.0259(18) 0.0018(18)
C41 0.098(3) 0.067(3) 0.063(3) 0.018(2) 0.036(2) -0.007(2)
C42 0.079(2) 0.053(2) 0.064(3) 0.007(2) 0.023(2) -0.0047(18)
C43 0.068(2) 0.048(2) 0.049(2) -0.0025(17) 0.0155(18) 0.0007(16)
C44 0.0479(18) 0.0435(18) 0.043(2) 0.0039(15) 0.0162(15) 0.0041(13)
C45 0.0502(18) 0.0432(19) 0.0406(19) -0.0011(15) 0.0152(15) -0.0003(14)
C46 0.0460(18) 0.0449(18) 0.0371(18) 0.0012(15) 0.0107(15) -0.0017(13)
C47 0.0452(18) 0.0464(19) 0.0384(19) 0.0013(15) 0.0073(15) 0.0006(14)
C48 0.0468(18) 0.054(2) 0.0399(19) 0.0028(16) 0.0128(15) 0.0090(15)
C49 0.055(2) 0.080(3) 0.062(2) 0.024(2) 0.0187(18) 0.0107(18)
C50 0.060(2) 0.100(3) 0.066(3) 0.025(2) 0.015(2) 0.019(2)
C51 0.051(2) 0.102(3) 0.060(3) 0.004(2) 0.0033(19) 0.011(2)
C52 0.052(2) 0.094(3) 0.058(2) 0.002(2) 0.0093(19) -0.0087(18)
C53 0.060(2) 0.070(2) 0.047(2) 0.0040(18) 0.0123(18) -0.0031(17)
C54 0.0475(18) 0.054(2) 0.0360(18) 0.0013(16) 0.0103(15) -0.0041(15)
C55 0.063(2) 0.070(2) 0.054(2) -0.0056(19) 0.0214(19) 0.0025(18)
C56 0.077(3) 0.099(3) 0.064(3) -0.021(2) 0.039(2) -0.007(2)
C57 0.072(3) 0.126(4) 0.048(2) -0.010(3) 0.025(2) -0.035(3)
C58 0.066(2) 0.090(3) 0.047(2) 0.011(2) 0.005(2) -0.030(2)
C59 0.057(2) 0.061(2) 0.049(2) 0.0059(18) 0.0104(18) -0.0099(16)
C60 0.0470(18) 0.0476(19) 0.044(2) 0.0083(16) 0.0097(16) -0.0081(15)
C61 0.065(2) 0.066(2) 0.046(2) 0.0074(19) 0.0145(18) -0.0161(17)
C62 0.070(3) 0.112(4) 0.045(2) 0.014(2) 0.010(2) -0.031(2)
C63 0.062(3) 0.133(4) 0.061(3) 0.045(3) 0.000(2) -0.016(3)
C64 0.060(2) 0.086(3) 0.095(3) 0.044(3) 0.016(2) 0.006(2)
C65 0.052(2) 0.063(2) 0.065(2) 0.0124(19) 0.0119(18) -0.0010(17)
C66 0.0437(18) 0.0503(19) 0.0367(18) 0.0012(16) 0.0099(15) -0.0020(14)
C67 0.061(2) 0.080(3) 0.088(3) -0.038(2) 0.032(2) -0.0196(19)
C68 0.065(3) 0.095(3) 0.104(3) -0.033(3) 0.032(2) -0.029(2)
C69 0.050(2) 0.079(3) 0.074(3) 0.009(2) 0.019(2) -0.0046(19)
C70 0.057(2) 0.088(3) 0.077(3) -0.022(2) 0.023(2) 0.000(2)
C71 0.052(2) 0.080(3) 0.071(3) -0.024(2) 0.0141(19) -0.0097(18)
C72 0.069(3) 0.050(2) 0.051(2) 0.0001(18) 0.017(2) 0.0037(18)
C73 0.123(3) 0.068(3) 0.077(3) -0.027(2) 0.035(3) -0.013(2)
C74 0.075(3) 0.078(3) 0.087(3) -0.017(2) 0.028(2) -0.020(2)
N1 0.0542(15) 0.0473(17) 0.0421(16) 0.0071(13) 0.0117(13) 0.0039(12)
N2 0.0530(16) 0.0502(16) 0.0461(17) 0.0080(13) 0.0120(14) 0.0005(13)
N3 0.0585(17) 0.0514(17) 0.0447(17) -0.0031(14) 0.0154(13) 0.0006(13)
N4 0.075(2) 0.0541(18) 0.0561(19) -0.0115(15) 0.0241(16) -0.0050(15)
O1 0.0575(15) 0.099(2) 0.098(2) 0.0379(16) 0.0291(15) 0.0013(13)
O2 0.0740(17) 0.098(2) 0.089(2) -0.0224(16) 0.0323(16) 0.0146(14)

loop_
_atom_type_symbol
_atom_type_description
_atom_type_scat_dispersion_real
_atom_type_scat_dispersion_imag
_atom_type_scat_source
C C 0.0033 0.0016 'International Tables Vol C Tables 4.2.6.8 and 6.1.1.4'
H H 0 0 'International Tables Vol C Tables 4.2.6.8 and 6.1.1.4'
N N 0.0061 0.0033 'International Tables Vol C Tables 4.2.6.8 and 6.1.1.4'
O O 0.0106 0.006 'International Tables Vol C Tables 4.2.6.8 and 6.1.1.4'

loop_
_geom_angle_atom_site_label_1
_geom_angle_atom_site_label_2
_geom_angle_atom_site_label_3
_geom_angle
C6 C1 C7 109.2(2)
C6 C1 C2 113.4(3)
C7 C1 C2 112.7(2)
C6 C1 C10 105.3(2)
C7 C1 C10 102.3(2)
C2 C1 C10 113.0(2)
N1 C2 C3 124.9(3)
N1 C2 C1 116.5(3)
C3 C2 C1 118.5(3)
C4 C3 C2 121.6(3)
C4 C3 H3 119.2
C2 C3 H3 119.2
C3 C4 C5 123.0(3)
C3 C4 H4 118.5
C5 C4 H4 118.5
C6 C5 C4 119.9(3)
C6 C5 H5 120
C4 C5 H5 120
C5 C6 C1 123.3(3)
C5 C6 H6 118.4
C1 C6 H6 118.4
C8 C7 C11 128.3(3)
C8 C7 C1 109.5(2)
C11 C7 C1 122.1(3)
C7 C8 C17 128.0(3)
C7 C8 C9 108.9(3)
C17 C8 C9 123.1(3)
C10 C9 C8 110.1(3)
C10 C9 C23 125.1(3)
C8 C9 C23 124.8(3)
C9 C10 C29 126.4(3)
C9 C10 C1 109.0(3)
C29 C10 C1 124.2(3)
C16 C11 C12 117.5(3)
C16 C11 C7 122.4(3)
C12 C11 C7 120.1(3)
C11 C12 C13 121.7(3)
C11 C12 H12 119.2
C13 C12 H12 119.2
C14 C13 C12 119.5(3)
C14 C13 H13 120.2
C12 C13 H13 120.2
C15 C14 C13 120.1(3)
C15 C14 H14 120
C13 C14 H14 120
C14 C15 C16 120.4(3)
C14 C15 H15 119.8
C16 C15 H15 119.8
C11 C16 C15 120.8(3)
C11 C16 H16 119.6
C15 C16 H16 119.6
C22 C17 C18 118.2(3)
C22 C17 C8 121.0(3)
C18 C17 C8 120.7(3)
C17 C18 C19 120.3(4)
C17 C18 H18 119.8
C19 C18 H18 119.8
C20 C19 C18 120.0(5)
C20 C19 H19 120
C18 C19 H19 120
C21 C20 C19 120.4(5)
C21 C20 H20 119.8
C19 C20 H20 119.8
C20 C21 C22 120.2(5)
C20 C21 H21 119.9
C22 C21 H21 119.9
C21 C22 C17 120.9(4)
C21 C22 H22 119.6
C17 C22 H22 119.6
C24 C23 C28 118.7(3)
C24 C23 C9 119.9(3)
C28 C23 C9 121.3(3)
C23 C24 C25 120.3(4)
C23 C24 H24 119.9
C25 C24 H24 119.9
C26 C25 C24 119.8(4)
C26 C25 H25 120.1
C24 C25 H25 120.1
C25 C26 C27 120.6(4)
C25 C26 H26 119.7
C27 C26 H26 119.7
C26 C27 C28 119.6(4)
C26 C27 H27 120.2
C28 C27 H27 120.2
C27 C28 C23 120.9(3)
C27 C28 H28 119.5
C23 C28 H28 119.5
C30 C29 C34 118.4(3)
C30 C29 C10 123.0(3)
C34 C29 C10 118.5(3)
C29 C30 C31 120.5(3)
C29 C30 H30 119.8
C31 C30 H30 119.8
C32 C31 C30 120.4(4)
C32 C31 H31 119.8
C30 C31 H31 119.8
C33 C32 C31 119.8(3)
C33 C32 H32 120.1
C31 C32 H32 120.1
C32 C33 C34 120.2(3)
C32 C33 H33 119.9
C34 C33 H33 119.9
C33 C34 C29 120.8(3)
C33 C34 H34 119.6
C29 C34 H34 119.6
O1 C35 N2 123.1(3)
O1 C35 N1 122.0(3)
N2 C35 N1 114.7(3)
N2 C36 H36A 109.5
N2 C36 H36B 109.5
H36A C36 H36B 109.5
N2 C36 H36C 109.5
H36A C36 H36C 109.5
H36B C36 H36C 109.5
N2 C37 H37A 109.5
N2 C37 H37B 109.5
H37A C37 H37B 109.5
N2 C37 H37C 109.5
H37A C37 H37C 109.5
H37B C37 H37C 109.5
C43 C38 C44 110.1(3)
C43 C38 C39 113.9(3)
C44 C38 C39 113.9(2)
C43 C38 C47 104.4(2)
C44 C38 C47 102.8(2)
C39 C38 C47 110.7(2)
N3 C39 C40 125.7(3)
N3 C39 C38 115.8(3)
C40 C39 C38 118.5(3)
C41 C40 C39 121.6(3)
C41 C40 H40 119.2
C39 C40 H40 119.2
C40 C41 C42 122.5(4)
C40 C41 H41 118.7
C42 C41 H41 118.7
C43 C42 C41 120.2(3)
C43 C42 H42 119.9
C41 C42 H42 119.9
C42 C43 C38 122.7(3)
C42 C43 H43 118.6
C38 C43 H43 118.6
C45 C44 C48 130.3(3)
C45 C44 C38 109.3(2)
C48 C44 C38 120.3(3)
C44 C45 C54 128.7(3)
C44 C45 C46 108.9(3)
C54 C45 C46 122.3(3)
C47 C46 C60 125.1(3)
C47 C46 C45 109.8(2)
C60 C46 C45 125.1(3)
C46 C47 C66 129.3(3)
C46 C47 C38 108.7(3)
C66 C47 C38 121.5(3)
C49 C48 C53 116.7(3)
C49 C48 C44 122.1(3)
C53 C48 C44 121.2(3)
C50 C49 C48 121.7(3)
C50 C49 H49 119.2
C48 C49 H49 119.2
C51 C50 C49 120.7(3)
C51 C50 H50 119.7
C49 C50 H50 119.7
C52 C51 C50 118.9(3)
C52 C51 H51 120.5
C50 C51 H51 120.5
C51 C52 C53 120.8(3)
C51 C52 H52 119.6
C53 C52 H52 119.6
C52 C53 C48 121.2(3)
C52 C53 H53 119.4
C48 C53 H53 119.4
C59 C54 C55 117.5(3)
C59 C54 C45 122.1(3)
C55 C54 C45 120.3(3)
C56 C55 C54 121.3(4)
C56 C55 H55 119.4
C54 C55 H55 119.4
C57 C56 C55 120.3(4)
C57 C56 H56 119.9
C55 C56 H56 119.9
C56 C57 C58 119.8(4)
C56 C57 H57 120.1
C58 C57 H57 120.1
C57 C58 C59 120.2(4)
C57 C58 H58 119.9
C59 C58 H58 119.9
C58 C59 C54 120.9(4)
C58 C59 H59 119.5
C54 C59 H59 119.5
C65 C60 C61 118.5(3)
C65 C60 C46 120.7(3)
C61 C60 C46 120.8(3)
C62 C61 C60 120.7(4)
C62 C61 H61 119.6
C60 C61 H61 119.6
C63 C62 C61 120.1(4)
C63 C62 H62 120
C61 C62 H62 120
C62 C63 C64 120.5(4)
C62 C63 H63 119.7
C64 C63 H63 119.7
C63 C64 C65 120.2(4)
C63 C64 H64 119.9
C65 C64 H64 119.9
C60 C65 C64 120.0(4)
C60 C65 H65 120
C64 C65 H65 120
C67 C66 C71 117.2(3)
C67 C66 C47 120.0(3)
C71 C66 C47 122.8(3)
C66 C67 C68 121.1(3)
C66 C67 H67 119.5
C68 C67 H67 119.5
C69 C68 C67 121.2(3)
C69 C68 H68 119.4
C67 C68 H68 119.4
C68 C69 C70 118.6(4)
C68 C69 H69 120.7
C70 C69 H69 120.7
C69 C70 C71 121.0(4)
C69 C70 H70 119.5
C71 C70 H70 119.5
C66 C71 C70 120.9(3)
C66 C71 H71 119.6
C70 C71 H71 119.6
O2 C72 N4 122.7(3)
O2 C72 N3 123.4(3)
N4 C72 N3 113.7(3)
N4 C73 H73A 109.5
N4 C73 H73B 109.5
H73A C73 H73B 109.5
N4 C73 H73C 109.5
H73A C73 H73C 109.5
H73B C73 H73C 109.5
N4 C74 H74A 109.5
N4 C74 H74B 109.5
H74A C74 H74B 109.5
N4 C74 H74C 109.5
H74A C74 H74C 109.5
H74B C74 H74C 109.5
C2 N1 C35 119.5(3)
C35 N2 C37 123.2(3)
C35 N2 C36 118.6(3)
C37 N2 C36 118.2(2)
C39 N3 C72 120.8(3)
C72 N4 C74 123.0(3)
C72 N4 C73 118.2(3)
C74 N4 C73 118.8(3)

loop_
_geom_bond_atom_site_label_1
_geom_bond_atom_site_label_2
_geom_bond_distance
C1 C6 1.514(4)
C1 C7 1.522(4)
C1 C2 1.525(4)
C1 C10 1.533(3)
C2 N1 1.286(3)
C2 C3 1.438(4)
C3 C4 1.328(4)
C3 H3 0.93
C4 C5 1.435(4)
C4 H4 0.93
C5 C6 1.322(4)
C5 H5 0.93
C6 H6 0.93
C7 C8 1.355(4)
C7 C11 1.478(4)
C8 C17 1.467(4)
C8 C9 1.480(4)
C9 C10 1.345(4)
C9 C23 1.483(4)
C10 C29 1.483(4)
C11 C16 1.379(4)
C11 C12 1.385(4)
C12 C13 1.386(4)
C12 H12 0.93
C13 C14 1.364(4)
C13 H13 0.93
C14 C15 1.364(5)
C14 H14 0.93
C15 C16 1.388(4)
C15 H15 0.93
C16 H16 0.93
C17 C22 1.390(4)
C17 C18 1.391(4)
C18 C19 1.394(5)
C18 H18 0.93
C19 C20 1.370(6)
C19 H19 0.93
C20 C21 1.365(6)
C20 H20 0.93
C21 C22 1.380(5)
C21 H21 0.93
C22 H22 0.93
C23 C24 1.385(4)
C23 C28 1.388(4)
C24 C25 1.389(5)
C24 H24 0.93
C25 C26 1.369(6)
C25 H25 0.93
C26 C27 1.373(5)
C26 H26 0.93
C27 C28 1.376(4)
C27 H27 0.93
C28 H28 0.93
C29 C30 1.372(4)
C29 C34 1.390(4)
C30 C31 1.386(4)
C30 H30 0.93
C31 C32 1.371(5)
C31 H31 0.93
C32 C33 1.361(5)
C32 H32 0.93
C33 C34 1.381(4)
C33 H33 0.93
C34 H34 0.93
C35 O1 1.221(3)
C35 N2 1.345(3)
C35 N1 1.417(4)
C36 N2 1.451(4)
C36 H36A 0.96
C36 H36B 0.96
C36 H36C 0.96
C37 N2 1.448(4)
C37 H37A 0.96
C37 H37B 0.96
C37 H37C 0.96
C38 C43 1.514(4)
C38 C44 1.516(4)
C38 C39 1.518(4)
C38 C47 1.535(4)
C39 N3 1.283(3)
C39 C40 1.436(4)
C40 C41 1.339(4)
C40 H40 0.93
C41 C42 1.437(5)
C41 H41 0.93
C42 C43 1.325(4)
C42 H42 0.93
C43 H43 0.93
C44 C45 1.357(4)
C44 C48 1.476(4)
C45 C54 1.473(4)
C45 C46 1.488(4)
C46 C47 1.346(4)
C46 C60 1.482(4)
C47 C66 1.481(4)
C48 C49 1.389(4)
C48 C53 1.394(4)
C49 C50 1.376(4)
C49 H49 0.93
C50 C51 1.371(5)
C50 H50 0.93
C51 C52 1.366(4)
C51 H51 0.93
C52 C53 1.385(4)
C52 H52 0.93
C53 H53 0.93
C54 C59 1.384(4)
C54 C55 1.389(4)
C55 C56 1.375(5)
C55 H55 0.93
C56 C57 1.365(5)
C56 H56 0.93
C57 C58 1.370(5)
C57 H57 0.93
C58 C59 1.384(5)
C58 H58 0.93
C59 H59 0.93
C60 C65 1.386(4)
C60 C61 1.391(4)
C61 C62 1.380(4)
C61 H61 0.93
C62 C63 1.358(5)
C62 H62 0.93
C63 C64 1.369(5)
C63 H63 0.93
C64 C65 1.390(4)
C64 H64 0.93
C65 H65 0.93
C66 C67 1.368(4)
C66 C71 1.374(4)
C67 C68 1.377(5)
C67 H67 0.93
C68 C69 1.347(5)
C68 H68 0.93
C69 C70 1.354(4)
C69 H69 0.93
C70 C71 1.379(4)
C70 H70 0.93
C71 H71 0.93
C72 O2 1.222(4)
C72 N4 1.350(4)
C72 N3 1.405(4)
C73 N4 1.455(4)
C73 H73A 0.96
C73 H73B 0.96
C73 H73C 0.96
C74 N4 1.442(4)
C74 H74A 0.96
C74 H74B 0.96
C74 H74C 0.96
